data_7036451
loop_
_publ_author_name
'Pathak, Amita'
'Blair, Victoria L.'
'Ferrero, Richard L.'
'Junk, Peter C.'
'Tabor, Richard F.'
'Andrews, Philip C.'

_publ_section_title
;
 Synthesis and structural characterisation of bismuth(iii) hydroxamates
 and their activity against Helicobacter pylori.
;
_journal_issue 38
_journal_name_full 'Dalton transactions (Cambridge, England : 2003)'
_journal_page_first 16903
_journal_page_last 16913
_journal_paper_doi 10.1039/c5dt02259b
_journal_volume 44
_journal_year 2015
_chemical_formula_moiety '4(C18 H18 Bi N3 O9), C3 H6 O'
_chemical_formula_sum 'C75 H78 Bi4 N12 O37'
_chemical_formula_weight 2575.41
_chemical_name_systematic
; 
 ? 
;
_space_group_IT_number 2
_symmetry_cell_setting triclinic
_symmetry_space_group_name_Hall '-P 1'
_symmetry_space_group_name_H-M 'P -1'
_atom_sites_solution_hydrogens geom
_atom_sites_solution_primary direct
_atom_sites_solution_secondary difmap
_audit_creation_method SHELXL-97
_audit_update_record
;
2015-01-29 deposited with the CCDC.
2015-09-01 downloaded from the CCDC.
;
_cell_angle_alpha 83.5330(10)
_cell_angle_beta 75.7080(10)
_cell_angle_gamma 83.6910(10)
_cell_formula_units_Z 1
_cell_length_a 10.8304(3)
_cell_length_b 11.6831(4)
_cell_length_c 17.0183(5)
_cell_measurement_reflns_used 12227
_cell_measurement_temperature 296(2)
_cell_volume 2065.90(11)
_computing_cell_refinement 'Bruker XSCANS'
_computing_data_collection 'Bruker XSCANS'
_computing_data_reduction 'Bruker SHELXTL'
_computing_molecular_graphics X-SEED
_computing_publication_material CIFTAB
_computing_structure_refinement 'SHELXL-97 (Sheldrick, 1997)'
_computing_structure_solution 'SHELXS-97 (Sheldrick, 1990)'
_diffrn_ambient_temperature 296(2)
_diffrn_measured_fraction_theta_full 0.999
_diffrn_measured_fraction_theta_max 0.993
_diffrn_measurement_device_type 'Bruker P4'
_diffrn_measurement_method '\w scans'
_diffrn_radiation_monochromator graphite
_diffrn_radiation_source 'fine-focus sealed tube'
_diffrn_radiation_type MoK\a
_diffrn_radiation_wavelength 0.71073
_diffrn_reflns_av_R_equivalents 0.0327
_diffrn_reflns_av_sigmaI/netI 0.0267
_diffrn_reflns_limit_h_max 9
_diffrn_reflns_limit_h_min -15
_diffrn_reflns_limit_k_max 15
_diffrn_reflns_limit_k_min -16
_diffrn_reflns_limit_l_max 24
_diffrn_reflns_limit_l_min -24
_diffrn_reflns_number 67867
_diffrn_reflns_theta_full 27.50
_diffrn_reflns_theta_max 30.21
_diffrn_reflns_theta_min 1.24
_exptl_absorpt_coefficient_mu 8.594
_exptl_absorpt_correction_T_max 0.2783
_exptl_absorpt_correction_T_min 0.0790
_exptl_absorpt_correction_type multi-scan
_exptl_absorpt_process_details 'SADABS 2008-1 (Bruker AXS, 2014)'
_exptl_crystal_colour yellow
_exptl_crystal_density_diffrn 2.070
_exptl_crystal_density_method 'not measured'
_exptl_crystal_description plate
_exptl_crystal_F_000 1240
_exptl_crystal_size_max 0.60
_exptl_crystal_size_mid 0.20
_exptl_crystal_size_min 0.20
_refine_diff_density_max 1.268
_refine_diff_density_min -1.142
_refine_diff_density_rms 0.111
_refine_ls_extinction_method none
_refine_ls_goodness_of_fit_ref 1.027
_refine_ls_hydrogen_treatment mixed
_refine_ls_matrix_type full
_refine_ls_number_parameters 597
_refine_ls_number_reflns 12227
_refine_ls_number_restraints 0
_refine_ls_restrained_S_all 1.027
_refine_ls_R_factor_all 0.0268
_refine_ls_R_factor_gt 0.0190
_refine_ls_shift/su_max 0.004
_refine_ls_shift/su_mean 0.000
_refine_ls_structure_factor_coef Fsqd
_refine_ls_weighting_details 'calc w=1/[\s^2^(Fo^2^)+(0.0160P)^2^+1.1149P] where P=(Fo^2^+2Fc^2^)/3'
_refine_ls_weighting_scheme calc
_refine_ls_wR_factor_gt 0.0382
_refine_ls_wR_factor_ref 0.0401
_reflns_number_gt 10500
_reflns_number_total 12227
_reflns_threshold_expression >2sigma(I)
_cod_data_source_file c5dt02259b2.cif
_cod_data_source_block vb167apCompound1
_cod_depositor_comments 'Adding full bibliography for 7036451--7036453.cif.'
_cod_database_code 7036451

loop_
_symmetry_equiv_pos_as_xyz
'x, y, z'
'-x, -y, -z'

loop_
_atom_site_label
_atom_site_type_symbol
_atom_site_fract_x
_atom_site_fract_y
_atom_site_fract_z
_atom_site_U_iso_or_equiv
_atom_site_adp_type
_atom_site_occupancy
_atom_site_symmetry_multiplicity
_atom_site_calc_flag
_atom_site_refinement_flags
_atom_site_disorder_assembly
_atom_site_disorder_group
Bi1 Bi 0.464601(7) 0.873998(6) 0.452912(5) 0.01236(2) Uani 1 1 d . . .
Bi2 Bi 0.561810(7) 0.626172(6) 0.925631(5) 0.01231(2) Uani 1 1 d . . .
O1 O 0.51658(15) 1.03617(13) 0.37100(10) 0.0184(3) Uani 1 1 d . . .
O2 O 0.65767(15) 0.84115(13) 0.34493(10) 0.0193(3) Uani 1 1 d . . .
O3 O 0.86529(18) 1.00311(16) 0.18378(11) 0.0326(4) Uani 1 1 d . . .
O4 O 0.32835(15) 1.03481(13) 0.48665(9) 0.0172(3) Uani 1 1 d . . .
O5 O 0.26181(15) 0.82838(13) 0.55036(10) 0.0182(3) Uani 1 1 d . . .
O6 O -0.05193(15) 0.95971(15) 0.60450(11) 0.0252(4) Uani 1 1 d . . .
O7 O 0.35974(16) 0.85468(13) 0.36212(10) 0.0192(3) Uani 1 1 d . . .
O8 O 0.45010(15) 0.67029(13) 0.44077(10) 0.0173(3) Uani 1 1 d . . .
O9 O 0.30552(16) 0.51086(14) 0.32663(10) 0.0214(4) Uani 1 1 d . . .
O10 O 0.64354(15) 0.78544(13) 0.97481(9) 0.0170(3) Uani 1 1 d . . .
O11 O 0.56581(16) 0.78992(13) 0.83938(9) 0.0171(3) Uani 1 1 d . . .
O12 O 0.65447(16) 1.09208(13) 0.92631(10) 0.0190(3) Uani 1 1 d . . .
O13 O 0.75438(15) 0.60338(13) 0.84704(10) 0.0182(3) Uani 1 1 d . . .
O14 O 0.70328(15) 0.51230(14) 0.99799(9) 0.0187(3) Uani 1 1 d . . .
O15 O 1.01903(16) 0.37005(15) 0.95184(11) 0.0265(4) Uani 1 1 d . . .
O16 O 0.55652(15) 0.42629(13) 0.90475(9) 0.0174(3) Uani 1 1 d . . .
O17 O 0.45381(15) 0.60378(12) 0.82574(9) 0.0171(3) Uani 1 1 d . . .
O18 O 0.3459(2) 0.58965(14) 0.70581(11) 0.0340(5) Uani 1 1 d . . .
N1 N 0.62983(18) 1.03323(16) 0.31291(11) 0.0152(4) Uani 1 1 d . . .
N2 N 0.21015(17) 1.02033(16) 0.53682(11) 0.0161(4) Uani 1 1 d . . .
N3 N 0.32097(18) 0.74650(16) 0.35973(12) 0.0167(4) Uani 1 1 d . . .
N4 N 0.59976(17) 0.88771(15) 0.86280(11) 0.0141(4) Uani 1 1 d . . .
N5 N 0.83630(18) 0.51755(16) 0.87386(12) 0.0173(4) Uani 1 1 d . . .
N6 N 0.48948(19) 0.41045(16) 0.84882(11) 0.0175(4) Uani 1 1 d . . .
C1 C 0.6560(2) 1.14868(19) 0.27321(15) 0.0205(5) Uani 1 1 d . . .
H1A H 0.7420 1.1465 0.2403 0.031 Uiso 1 1 calc R . .
H1B H 0.6460 1.2019 0.3138 0.031 Uiso 1 1 calc R . .
H1C H 0.5972 1.1734 0.2394 0.031 Uiso 1 1 calc R . .
C2 C 0.6964(2) 0.93249(19) 0.30192(13) 0.0154(4) Uani 1 1 d . . .
C3 C 0.8190(2) 0.91783(19) 0.24159(14) 0.0182(5) Uani 1 1 d . . .
C4 C 0.9026(3) 0.8233(2) 0.23365(19) 0.0403(8) Uani 1 1 d . . .
H4 H 0.8945 0.7538 0.2663 0.048 Uiso 1 1 calc R . .
C5 C 1.0056(3) 0.8493(3) 0.16624(18) 0.0382(7) Uani 1 1 d . . .
H5 H 1.0766 0.7999 0.1453 0.046 Uiso 1 1 calc R . .
C6 C 0.9803(3) 0.9574(3) 0.13924(18) 0.0352(7) Uani 1 1 d . . .
H6 H 1.0332 0.9975 0.0958 0.042 Uiso 1 1 calc R . .
C7 C 0.1330(2) 1.1300(2) 0.55020(16) 0.0239(5) Uani 1 1 d . . .
H7A H 0.1052 1.1590 0.5018 0.036 Uiso 1 1 calc R . .
H7B H 0.1833 1.1848 0.5631 0.036 Uiso 1 1 calc R . .
H7C H 0.0598 1.1185 0.5945 0.036 Uiso 1 1 calc R . .
C8 C 0.1807(2) 0.91484(19) 0.56569(13) 0.0156(4) Uani 1 1 d . . .
C9 C 0.0543(2) 0.89388(19) 0.61835(14) 0.0170(4) Uani 1 1 d . . .
C10 C 0.0199(2) 0.8130(2) 0.68037(15) 0.0224(5) Uani 1 1 d . . .
H10 H 0.0746 0.7576 0.7013 0.027 Uiso 1 1 calc R . .
C11 C -0.1152(2) 0.8277(2) 0.70808(16) 0.0237(5) Uani 1 1 d . . .
H11 H -0.1662 0.7848 0.7508 0.028 Uiso 1 1 calc R . .
C12 C -0.1542(2) 0.9159(2) 0.66015(16) 0.0277(6) Uani 1 1 d . . .
H12 H -0.2391 0.9438 0.6640 0.033 Uiso 1 1 calc R . .
C13 C 0.2160(3) 0.7540(2) 0.3208(2) 0.0392(8) Uani 1 1 d . . .
H13A H 0.1813 0.6803 0.3284 0.059 Uiso 1 1 calc R . .
H13B H 0.2460 0.7757 0.2637 0.059 Uiso 1 1 calc R . .
H13C H 0.1509 0.8111 0.3445 0.059 Uiso 1 1 calc R . .
C14 C 0.3738(2) 0.65569(19) 0.39818(13) 0.0144(4) Uani 1 1 d . . .
C15 C 0.3496(2) 0.53724(19) 0.39089(13) 0.0155(4) Uani 1 1 d . . .
C16 C 0.3778(2) 0.4394(2) 0.43582(15) 0.0216(5) Uani 1 1 d . . .
H16 H 0.4097 0.4342 0.4822 0.026 Uiso 1 1 calc R . .
C17 C 0.3492(3) 0.3456(2) 0.39823(15) 0.0250(5) Uani 1 1 d . . .
H17 H 0.3578 0.2674 0.4155 0.030 Uiso 1 1 calc R . .
C18 C 0.3075(3) 0.3928(2) 0.33297(15) 0.0242(5) Uani 1 1 d . . .
H18 H 0.2832 0.3510 0.2968 0.029 Uiso 1 1 calc R . .
C19 C 0.5802(2) 0.98975(19) 0.80799(14) 0.0197(5) Uani 1 1 d . . .
H19A H 0.5021 1.0336 0.8315 0.030 Uiso 1 1 calc R . .
H19B H 0.5750 0.9662 0.7567 0.030 Uiso 1 1 calc R . .
H19C H 0.6505 1.0367 0.7996 0.030 Uiso 1 1 calc R . .
C20 C 0.6370(2) 0.88126(18) 0.93181(13) 0.0136(4) Uani 1 1 d . . .
C21 C 0.6707(2) 0.98271(19) 0.96266(14) 0.0149(4) Uani 1 1 d . . .
C22 C 0.7161(2) 0.9865(2) 1.02942(14) 0.0201(5) Uani 1 1 d . . .
H22 H 0.7349 0.9239 1.0647 0.024 Uiso 1 1 calc R . .
C23 C 0.7295(2) 1.1053(2) 1.03533(15) 0.0231(5) Uani 1 1 d . . .
H23 H 0.7591 1.1354 1.0749 0.028 Uiso 1 1 calc R . .
C24 C 0.6907(2) 1.1649(2) 0.97222(15) 0.0205(5) Uani 1 1 d . . .
H24 H 0.6888 1.2448 0.9613 0.025 Uiso 1 1 calc R . .
C25 C 0.9455(2) 0.4877(2) 0.80840(16) 0.0294(6) Uani 1 1 d . . .
H25A H 0.9968 0.4233 0.8274 0.044 Uiso 1 1 calc R . .
H25B H 0.9957 0.5528 0.7911 0.044 Uiso 1 1 calc R . .
H25C H 0.9161 0.4674 0.7634 0.044 Uiso 1 1 calc R . .
C26 C 0.8083(2) 0.47868(18) 0.95142(14) 0.0162(4) Uani 1 1 d . . .
C27 C 0.8936(2) 0.39775(19) 0.99012(15) 0.0185(5) Uani 1 1 d . . .
C28 C 0.8678(3) 0.3479(2) 1.06752(16) 0.0240(5) Uani 1 1 d . . .
H28 H 0.7902 0.3539 1.1059 0.029 Uiso 1 1 calc R . .
C29 C 0.9835(3) 0.2845(2) 1.07838(18) 0.0295(6) Uani 1 1 d . . .
H29 H 0.9960 0.2402 1.1251 0.035 Uiso 1 1 calc R . .
C30 C 1.0704(3) 0.3013(2) 1.00805(19) 0.0325(7) Uani 1 1 d . . .
H30 H 1.1550 0.2701 0.9987 0.039 Uiso 1 1 calc R . .
C31 C 0.4840(4) 0.2909(2) 0.83672(17) 0.0428(9) Uani 1 1 d . . .
H31A H 0.4015 0.2665 0.8648 0.064 Uiso 1 1 calc R . .
H31B H 0.5491 0.2439 0.8578 0.064 Uiso 1 1 calc R . .
H31C H 0.4977 0.2828 0.7796 0.064 Uiso 1 1 calc R . .
C32 C 0.4388(2) 0.50238(18) 0.81146(13) 0.0149(4) Uani 1 1 d . . .
C33 C 0.3665(2) 0.48966(18) 0.75120(13) 0.0147(4) Uani 1 1 d . . .
C34 C 0.3158(3) 0.4056(2) 0.7253(2) 0.0366(7) Uani 1 1 d . . .
H34 H 0.3164 0.3285 0.7461 0.044 Uiso 1 1 calc R . .
C35 C 0.2610(3) 0.4555(2) 0.66065(17) 0.0277(6) Uani 1 1 d . . .
H35 H 0.2187 0.4182 0.6309 0.033 Uiso 1 1 calc R . .
C36 C 0.2825(2) 0.56656(18) 0.65128(13) 0.0248(5) Uani 1 1 d . . .
H36 H 0.2573 0.6207 0.6126 0.030 Uiso 1 1 calc R . .
O20 O 0.0142(2) 0.38319(18) 0.59539(13) 0.0370(10) Uani 0.50 1 d PR A -1
C41 C 0.0205(2) 0.58028(18) 0.53779(13) 0.052(5) Uani 0.50 1 d PR A -1
H41A H -0.0153 0.6056 0.5911 0.078 Uiso 0.50 1 calc PR B -1
H41B H -0.0209 0.6253 0.4993 0.078 Uiso 0.50 1 calc PR C -1
H41C H 0.1104 0.5902 0.5225 0.078 Uiso 0.50 1 calc PR D -1
C42 C 0.0001(5) 0.4508(5) 0.5386(4) 0.0300(12) Uani 0.50 1 d P A -1
C43 C -0.0270(9) 0.4141(10) 0.4670(5) 0.088(7) Uani 0.50 1 d P A -1
H43A H 0.0503 0.3806 0.4335 0.132 Uiso 0.50 1 calc PR A -1
H43B H -0.0605 0.4796 0.4369 0.132 Uiso 0.50 1 calc PR A -1
H43C H -0.0887 0.3578 0.4829 0.132 Uiso 0.50 1 calc PR A -1

loop_
_atom_site_aniso_label
_atom_site_aniso_U_11
_atom_site_aniso_U_22
_atom_site_aniso_U_33
_atom_site_aniso_U_23
_atom_site_aniso_U_13
_atom_site_aniso_U_12
Bi1 0.01365(4) 0.00953(4) 0.01342(4) 0.00025(3) -0.00274(3) -0.00131(3)
Bi2 0.01181(4) 0.01147(4) 0.01253(4) 0.00237(3) -0.00277(3) 0.00013(3)
O1 0.0157(8) 0.0141(8) 0.0200(8) 0.0029(6) 0.0034(7) -0.0005(6)
O2 0.0193(8) 0.0124(8) 0.0217(9) -0.0006(6) 0.0030(7) -0.0015(6)
O3 0.0264(10) 0.0316(10) 0.0298(10) 0.0087(8) 0.0065(8) -0.0006(8)
O4 0.0139(8) 0.0144(8) 0.0193(8) 0.0006(6) 0.0027(7) -0.0017(6)
O5 0.0164(8) 0.0143(8) 0.0211(8) 0.0017(6) -0.0004(7) -0.0019(6)
O6 0.0131(8) 0.0311(10) 0.0268(9) 0.0051(8) -0.0008(7) 0.0014(7)
O7 0.0274(9) 0.0110(7) 0.0216(8) 0.0037(6) -0.0113(7) -0.0044(7)
O8 0.0226(9) 0.0119(7) 0.0203(8) 0.0003(6) -0.0107(7) -0.0025(6)
O9 0.0300(9) 0.0195(8) 0.0176(8) -0.0001(7) -0.0094(7) -0.0081(7)
O10 0.0209(8) 0.0139(8) 0.0176(8) 0.0013(6) -0.0087(7) -0.0004(6)
O11 0.0263(9) 0.0101(7) 0.0175(8) 0.0011(6) -0.0101(7) -0.0037(6)
O12 0.0227(9) 0.0135(8) 0.0214(9) -0.0012(6) -0.0070(7) -0.0004(6)
O13 0.0150(8) 0.0176(8) 0.0187(8) 0.0048(6) -0.0021(7) 0.0022(6)
O14 0.0146(8) 0.0228(8) 0.0161(8) 0.0041(6) -0.0036(7) 0.0041(6)
O15 0.0162(9) 0.0229(9) 0.0406(11) -0.0031(8) -0.0096(8) 0.0047(7)
O16 0.0199(8) 0.0146(8) 0.0178(8) 0.0004(6) -0.0070(7) 0.0019(6)
O17 0.0224(8) 0.0095(7) 0.0217(8) 0.0025(6) -0.0111(7) -0.0019(6)
O18 0.0668(14) 0.0135(8) 0.0342(11) 0.0067(7) -0.0363(10) -0.0109(9)
N1 0.0146(9) 0.0149(9) 0.0152(9) 0.0013(7) -0.0022(8) -0.0032(7)
N2 0.0125(9) 0.0156(9) 0.0177(10) -0.0011(7) -0.0002(8) 0.0009(7)
N3 0.0183(10) 0.0140(9) 0.0189(10) 0.0009(7) -0.0075(8) -0.0019(7)
N4 0.0162(9) 0.0119(9) 0.0144(9) 0.0003(7) -0.0047(8) -0.0019(7)
N5 0.0135(9) 0.0157(9) 0.0209(10) -0.0014(8) -0.0024(8) 0.0020(7)
N6 0.0275(11) 0.0107(9) 0.0141(9) 0.0010(7) -0.0066(8) 0.0005(8)
C1 0.0246(13) 0.0151(11) 0.0207(12) 0.0052(9) -0.0038(10) -0.0067(9)
C2 0.0174(11) 0.0138(10) 0.0155(11) -0.0021(8) -0.0025(9) -0.0053(9)
C3 0.0204(12) 0.0162(11) 0.0169(11) -0.0017(9) -0.0004(9) -0.0054(9)
C4 0.0391(17) 0.0222(14) 0.0448(18) -0.0037(13) 0.0181(14) -0.0017(12)
C5 0.0279(15) 0.0332(16) 0.0416(17) -0.0092(13) 0.0168(13) -0.0023(12)
C6 0.0239(14) 0.0437(18) 0.0298(15) -0.0018(13) 0.0105(12) -0.0077(13)
C7 0.0178(12) 0.0171(12) 0.0343(14) -0.0063(10) -0.0013(11) 0.0025(9)
C8 0.0157(11) 0.0174(11) 0.0143(11) 0.0006(8) -0.0050(9) -0.0030(9)
C9 0.0146(11) 0.0174(11) 0.0192(11) -0.0013(9) -0.0048(9) -0.0007(9)
C10 0.0177(12) 0.0204(12) 0.0277(13) 0.0035(10) -0.0047(10) -0.0032(10)
C11 0.0179(12) 0.0266(13) 0.0254(13) -0.0013(10) -0.0008(10) -0.0081(10)
C12 0.0130(12) 0.0358(15) 0.0301(14) -0.0017(12) 0.0017(10) -0.0011(10)
C13 0.0322(16) 0.0245(14) 0.072(2) 0.0037(14) -0.0371(16) -0.0021(12)
C14 0.0126(10) 0.0165(11) 0.0124(10) -0.0006(8) -0.0004(8) -0.0004(8)
C15 0.0165(11) 0.0172(11) 0.0138(10) -0.0026(8) -0.0046(9) -0.0020(9)
C16 0.0288(13) 0.0162(11) 0.0226(12) -0.0045(9) -0.0113(11) 0.0004(10)
C17 0.0329(14) 0.0171(12) 0.0273(13) -0.0027(10) -0.0103(11) -0.0041(10)
C18 0.0333(14) 0.0198(12) 0.0225(13) -0.0050(10) -0.0061(11) -0.0129(11)
C19 0.0272(13) 0.0154(11) 0.0167(11) 0.0026(9) -0.0070(10) -0.0019(9)
C20 0.0091(10) 0.0151(10) 0.0154(10) 0.0002(8) -0.0020(8) 0.0002(8)
C21 0.0115(10) 0.0130(10) 0.0179(11) 0.0002(8) -0.0008(9) 0.0007(8)
C22 0.0224(12) 0.0196(12) 0.0190(12) 0.0009(9) -0.0065(10) -0.0038(9)
C23 0.0259(13) 0.0241(13) 0.0208(12) -0.0055(10) -0.0053(10) -0.0053(10)
C24 0.0190(12) 0.0166(11) 0.0250(13) -0.0062(9) -0.0013(10) -0.0023(9)
C25 0.0239(14) 0.0302(14) 0.0278(14) -0.0046(11) 0.0025(11) 0.0078(11)
C26 0.0146(11) 0.0121(10) 0.0227(12) -0.0022(9) -0.0056(9) -0.0016(8)
C27 0.0139(11) 0.0130(10) 0.0306(13) -0.0034(9) -0.0096(10) 0.0015(8)
C28 0.0259(13) 0.0184(12) 0.0308(14) -0.0006(10) -0.0150(11) 0.0018(10)
C29 0.0341(15) 0.0184(12) 0.0438(17) -0.0026(11) -0.0269(14) 0.0040(11)
C30 0.0257(14) 0.0208(13) 0.059(2) -0.0083(13) -0.0268(14) 0.0084(11)
C31 0.096(3) 0.0109(12) 0.0289(15) -0.0056(11) -0.0333(17) 0.0076(14)
C32 0.0173(11) 0.0126(10) 0.0126(10) 0.0008(8) -0.0001(9) -0.0015(8)
C33 0.0157(11) 0.0122(10) 0.0143(10) 0.0004(8) -0.0016(9) 0.0011(8)
C34 0.0466(18) 0.0131(12) 0.062(2) 0.0075(12) -0.0377(16) -0.0073(12)
C35 0.0313(14) 0.0201(12) 0.0399(16) -0.0052(11) -0.0219(13) -0.0032(11)
C36 0.0357(15) 0.0228(12) 0.0204(12) 0.0027(10) -0.0162(11) -0.0052(11)
O20 0.034(2) 0.039(2) 0.042(2) 0.0010(19) -0.017(2) -0.0067(18)
C41 0.047(9) 0.032(5) 0.067(10) 0.008(6) -0.003(7) 0.005(6)
C42 0.022(3) 0.030(3) 0.036(3) -0.004(2) -0.006(2) 0.007(2)
C43 0.064(11) 0.153(16) 0.053(9) -0.042(8) -0.041(8) 0.056(9)

loop_
_atom_type_symbol
_atom_type_description
_atom_type_scat_dispersion_real
_atom_type_scat_dispersion_imag
_atom_type_scat_source
C C 0.0033 0.0016 'International Tables Vol C Tables 4.2.6.8 and 6.1.1.4'
H H 0.0000 0.0000 'International Tables Vol C Tables 4.2.6.8 and 6.1.1.4'
N N 0.0061 0.0033 'International Tables Vol C Tables 4.2.6.8 and 6.1.1.4'
O O 0.0106 0.0060 'International Tables Vol C Tables 4.2.6.8 and 6.1.1.4'
Bi Bi -4.1077 10.2566 'International Tables Vol C Tables 4.2.6.8 and 6.1.1.4'

loop_
_geom_angle_atom_site_label_1
_geom_angle_atom_site_label_2
_geom_angle_atom_site_label_3
_geom_angle
O7 Bi1 O1 81.59(6)
O7 Bi1 O4 87.39(6)
O1 Bi1 O4 65.43(5)
O7 Bi1 O8 69.31(5)
O1 Bi1 O8 138.68(6)
O4 Bi1 O8 137.98(5)
O7 Bi1 O2 85.92(6)
O1 Bi1 O2 67.47(5)
O4 Bi1 O2 132.90(5)
O8 Bi1 O2 81.41(5)
O7 Bi1 O5 83.63(6)
O1 Bi1 O5 130.45(5)
O4 Bi1 O5 66.88(5)
O8 Bi1 O5 75.89(5)
O2 Bi1 O5 157.14(5)
O13 Bi2 O11 78.80(6)
O13 Bi2 O17 95.83(6)
O11 Bi2 O17 70.46(5)
O13 Bi2 O14 69.42(5)
O11 Bi2 O14 137.62(6)
O17 Bi2 O14 138.33(5)
O13 Bi2 O16 83.00(6)
O11 Bi2 O16 131.69(5)
O17 Bi2 O16 67.39(5)
O14 Bi2 O16 72.12(5)
O13 Bi2 O10 85.03(6)
O11 Bi2 O10 67.62(5)
O17 Bi2 O10 137.04(5)
O14 Bi2 O10 82.05(5)
O16 Bi2 O10 153.98(5)
N1 O1 Bi1 118.77(12)
C2 O2 Bi1 114.32(14)
C3 O3 C6 106.2(2)
N2 O4 Bi1 118.62(12)
C8 O5 Bi1 114.53(13)
C9 O6 C12 106.08(19)
N3 O7 Bi1 117.44(12)
C14 O8 Bi1 112.43(13)
C18 O9 C15 105.92(18)
C20 O10 Bi2 114.20(13)
N4 O11 Bi2 118.19(12)
C24 O12 C21 106.59(18)
N5 O13 Bi2 116.16(12)
C26 O14 Bi2 112.63(14)
C30 O15 C27 105.7(2)
N6 O16 Bi2 113.83(11)
C32 O17 Bi2 119.00(14)
C36 O18 C33 107.75(17)
C2 N1 O1 117.94(18)
C2 N1 C1 130.8(2)
O1 N1 C1 111.29(17)
C8 N2 O4 118.71(18)
C8 N2 C7 129.1(2)
O4 N2 C7 112.16(17)
C14 N3 O7 118.58(18)
C14 N3 C13 129.9(2)
O7 N3 C13 111.21(18)
C20 N4 O11 118.80(17)
C20 N4 C19 128.58(19)
O11 N4 C19 112.48(17)
C26 N5 O13 118.25(18)
C26 N5 C25 130.5(2)
O13 N5 C25 111.17(18)
C32 N6 O16 118.74(18)
C32 N6 C31 126.9(2)
O16 N6 C31 114.32(18)
O2 C2 N1 120.9(2)
O2 C2 C3 115.9(2)
N1 C2 C3 123.2(2)
C4 C3 O3 109.2(2)
C4 C3 C2 127.6(2)
O3 C3 C2 123.1(2)
C3 C4 C5 107.3(3)
C6 C5 C4 106.3(2)
C5 C6 O3 111.0(2)
O5 C8 N2 121.0(2)
O5 C8 C9 117.9(2)
N2 C8 C9 121.1(2)
C10 C9 O6 109.8(2)
C10 C9 C8 130.3(2)
O6 C9 C8 119.9(2)
C9 C10 C11 107.4(2)
C12 C11 C10 105.9(2)
C11 C12 O6 110.8(2)
O8 C14 N3 120.1(2)
O8 C14 C15 117.8(2)
N3 C14 C15 122.1(2)
C16 C15 O9 110.13(19)
C16 C15 C14 128.6(2)
O9 C15 C14 120.86(19)
C15 C16 C17 106.6(2)
C18 C17 C16 106.3(2)
C17 C18 O9 111.1(2)
O10 C20 N4 120.75(19)
O10 C20 C21 117.02(19)
N4 C20 C21 122.22(19)
C22 C21 O12 109.86(19)
C22 C21 C20 127.8(2)
O12 C21 C20 122.25(19)
C21 C22 C23 106.7(2)
C24 C23 C22 106.2(2)
C23 C24 O12 110.7(2)
O14 C26 N5 120.4(2)
O14 C26 C27 115.6(2)
N5 C26 C27 124.0(2)
C28 C27 O15 110.3(2)
C28 C27 C26 127.2(2)
O15 C27 C26 122.3(2)
C27 C28 C29 106.3(2)
C30 C29 C28 106.5(2)
C29 C30 O15 111.2(2)
O17 C32 N6 120.9(2)
O17 C32 C33 118.42(19)
N6 C32 C33 120.66(19)
C34 C33 O18 108.4(2)
C34 C33 C32 138.4(2)
O18 C33 C32 113.16(18)
C33 C34 C35 107.6(2)
C36 C35 C34 105.8(2)
C35 C36 O18 110.4(2)
O20 C42 C43 121.9(7)
O20 C42 C41 120.5(5)
C43 C42 C41 117.4(6)

loop_
_geom_bond_atom_site_label_1
_geom_bond_atom_site_label_2
_geom_bond_distance
Bi1 O7 2.1748(16)
Bi1 O1 2.2587(15)
Bi1 O4 2.2918(15)
Bi1 O8 2.4373(15)
Bi1 O2 2.4458(15)
Bi1 O5 2.4734(15)
Bi2 O13 2.1887(16)
Bi2 O11 2.2738(15)
Bi2 O17 2.3401(15)
Bi2 O14 2.3976(15)
Bi2 O16 2.4102(15)
Bi2 O10 2.4547(15)
O1 N1 1.372(2)
O2 C2 1.273(3)
O3 C3 1.363(3)
O3 C6 1.375(3)
O4 N2 1.368(2)
O5 C8 1.270(3)
O6 C9 1.367(3)
O6 C12 1.372(3)
O7 N3 1.383(2)
O8 C14 1.261(3)
O9 C18 1.369(3)
O9 C15 1.373(3)
O10 C20 1.272(3)
O11 N4 1.366(2)
O12 C24 1.365(3)
O12 C21 1.368(3)
O13 N5 1.379(2)
O14 C26 1.266(3)
O15 C30 1.365(3)
O15 C27 1.374(3)
O16 N6 1.370(2)
O17 C32 1.271(3)
O18 C36 1.348(3)
O18 C33 1.355(3)
N1 C2 1.318(3)
N1 C1 1.463(3)
N2 C8 1.317(3)
N2 C7 1.459(3)
N3 C14 1.333(3)
N3 C13 1.440(3)
N4 C20 1.325(3)
N4 C19 1.459(3)
N5 C26 1.318(3)
N5 C25 1.452(3)
N6 C32 1.322(3)
N6 C31 1.445(3)
C2 C3 1.471(3)
C3 C4 1.346(4)
C4 C5 1.420(4)
C5 C6 1.318(4)
C8 C9 1.468(3)
C9 C10 1.343(3)
C10 C11 1.420(3)
C11 C12 1.338(4)
C14 C15 1.461(3)
C15 C16 1.352(3)
C16 C17 1.426(3)
C17 C18 1.340(3)
C20 C21 1.464(3)
C21 C22 1.351(3)
C22 C23 1.429(3)
C23 C24 1.343(3)
C26 C27 1.466(3)
C27 C28 1.354(3)
C28 C29 1.425(3)
C29 C30 1.338(4)
C32 C33 1.464(3)
C33 C34 1.340(3)
C34 C35 1.416(4)
C35 C36 1.329(3)
O20 C42 1.207(6)
C41 C42 1.551(6)
C42 C43 1.441(10)
